data_2216198
loop_
_publ_author_name
'Narayana, B.'
'Lakshmana, K.'
'Sarojini, B. K.'
'Yathirajan, H. S.'
'Bolte, Michael'

_publ_section_title
;
 (2<i>E</i>)-3-(5-Bromo-2-thienyl)-1-(4-hydroxyphenyl)prop-2-en-1-one
;
_journal_coeditor_code AT2456
_journal_issue 12
_journal_name_full 'Acta Crystallographica Section E'
_journal_page_first o4552
_journal_page_last o4552
_journal_paper_doi 10.1107/S1600536807054359
_journal_volume 63
_journal_year 2007
_chemical_formula_iupac 'C13 H9 Br O2 S'
_chemical_formula_moiety 'C13 H9 Br O2 S'
_chemical_formula_sum 'C13 H9 Br O2 S'
_chemical_formula_weight 309.17
_chemical_name_systematic
;
(2E)-3-(5-Bromo-2-thienyl)-1-(4-hydroxyphenyl)prop-2-en-1-one
;
_space_group_IT_number 61
_symmetry_cell_setting orthorhombic
_symmetry_space_group_name_Hall '-P 2ac 2ab'
_symmetry_space_group_name_H-M 'P b c a'
_atom_sites_solution_hydrogens geom
_atom_sites_solution_primary direct
_atom_sites_solution_secondary difmap
_audit_creation_method SHELXL-97
_cell_angle_alpha 90.00
_cell_angle_beta 90.00
_cell_angle_gamma 90.00
_cell_formula_units_Z 8
_cell_length_a 13.2344(8)
_cell_length_b 11.0471(8)
_cell_length_c 16.1466(9)
_cell_measurement_reflns_used 17692
_cell_measurement_temperature 173(2)
_cell_measurement_theta_max 26.7
_cell_measurement_theta_min 3.5
_cell_volume 2360.7(3)
_computing_cell_refinement 'X-Area (Stoe & Cie, 2001)'
_computing_data_collection 'X-Area (Stoe & Cie, 2001)'
_computing_data_reduction 'X-Area (Stoe & Cie, 2001)'
_computing_molecular_graphics 'PLATON (Spek, 2003)'
_computing_publication_material 'SHELXL97 (Sheldrick, 1997)'
_computing_structure_refinement 'SHELXL97 (Sheldrick, 1997)'
_computing_structure_solution 'SHELXS97 (Sheldrick, 1990)'
_diffrn_ambient_temperature 173(2)
_diffrn_measured_fraction_theta_full 0.998
_diffrn_measured_fraction_theta_max 0.996
_diffrn_measurement_device_type 'Stoe IPDSII two-circle diffractometer'
_diffrn_measurement_method \w
_diffrn_radiation_monochromator graphite
_diffrn_radiation_source 'fine-focus sealed tube'
_diffrn_radiation_type MoK\a
_diffrn_radiation_wavelength 0.71073
_diffrn_reflns_av_R_equivalents 0.0501
_diffrn_reflns_av_sigmaI/netI 0.0233
_diffrn_reflns_limit_h_max 13
_diffrn_reflns_limit_h_min -16
_diffrn_reflns_limit_k_max 13
_diffrn_reflns_limit_k_min -13
_diffrn_reflns_limit_l_max 20
_diffrn_reflns_limit_l_min -20
_diffrn_reflns_number 18671
_diffrn_reflns_theta_full 25.00
_diffrn_reflns_theta_max 26.59
_diffrn_reflns_theta_min 3.48
_diffrn_standards_number 0
_exptl_absorpt_coefficient_mu 3.644
_exptl_absorpt_correction_T_max 0.5150
_exptl_absorpt_correction_T_min 0.3980
_exptl_absorpt_correction_type multi-scan
_exptl_absorpt_process_details '(MULABS; Spek, 2003; Blessing, 1995)'
_exptl_crystal_colour yellow
_exptl_crystal_density_diffrn 1.740
_exptl_crystal_density_method 'not measured'
_exptl_crystal_description block
_exptl_crystal_F_000 1232
_exptl_crystal_size_max 0.31
_exptl_crystal_size_mid 0.26
_exptl_crystal_size_min 0.21
_refine_diff_density_max 0.378
_refine_diff_density_min -0.438
_refine_ls_extinction_coef 0.0129(5)
_refine_ls_extinction_expression Fc^*^=kFc[1+0.001xFc^2^\l^3^/sin(2\q)]^-1/4^
_refine_ls_extinction_method SHELXL97
_refine_ls_goodness_of_fit_ref 1.074
_refine_ls_hydrogen_treatment mixed
_refine_ls_matrix_type full
_refine_ls_number_parameters 159
_refine_ls_number_reflns 2461
_refine_ls_number_restraints 0
_refine_ls_restrained_S_all 1.074
_refine_ls_R_factor_all 0.0368
_refine_ls_R_factor_gt 0.0306
_refine_ls_shift/su_max 0.001
_refine_ls_shift/su_mean 0.000
_refine_ls_structure_factor_coef Fsqd
_refine_ls_weighting_details 'calc w=1/[\s^2^(Fo^2^)+(0.0295P)^2^+2.4425P] where P=(Fo^2^+2Fc^2^)/3'
_refine_ls_weighting_scheme calc
_refine_ls_wR_factor_gt 0.0636
_refine_ls_wR_factor_ref 0.0658
_reflns_number_gt 2186
_reflns_number_total 2461
_reflns_threshold_expression I>2\s(I)
_cod_data_source_file at2456.cif
_cod_data_source_block I
_cod_database_code 2216198
_cod_database_fobs_code 2216198

loop_
_symmetry_equiv_pos_as_xyz
'x, y, z'
'-x+1/2, -y, z+1/2'
'-x, y+1/2, -z+1/2'
'x+1/2, -y+1/2, -z'
'-x, -y, -z'
'x-1/2, y, -z-1/2'
'x, -y-1/2, z-1/2'
'-x-1/2, y-1/2, z'

loop_
_atom_site_type_symbol
_atom_site_label
_atom_site_fract_x
_atom_site_fract_y
_atom_site_fract_z
_atom_site_U_iso_or_equiv
_atom_site_adp_type
_atom_site_calc_flag
_atom_site_refinement_flags
_atom_site_occupancy
Br Br1 0.864761(19) 0.01930(2) 0.897108(16) 0.02544(11) Uani d . 1
S S1 0.79325(4) 0.23561(5) 0.78663(4) 0.02105(15) Uani d . 1
O O1 0.80436(13) 0.61367(15) 0.57092(11) 0.0227(4) Uani d . 1
O O2 0.32915(13) 0.69338(18) 0.52976(12) 0.0272(4) Uani d . 1
H H2O 0.318(4) 0.761(4) 0.499(3) 0.077(14) Uiso d . 1
C C1 0.73140(17) 0.5591(2) 0.60266(14) 0.0170(4) Uani d . 1
C C2 0.75165(19) 0.4590(2) 0.66109(14) 0.0199(5) Uani d . 1
H H2 0.6972 0.4235 0.6908 0.024 Uiso calc R 1
C C3 0.84604(18) 0.41744(19) 0.67284(14) 0.0174(5) Uani d . 1
H H3 0.8977 0.4551 0.6412 0.021 Uiso calc R 1
C C4 0.87774(17) 0.3218(2) 0.72835(14) 0.0178(5) Uani d . 1
C C5 0.97564(18) 0.2833(2) 0.74100(14) 0.0191(5) Uani d . 1
H H5 1.0323 0.3196 0.7147 0.023 Uiso calc R 1
C C6 0.98421(19) 0.1849(2) 0.79680(14) 0.0202(5) Uani d . 1
H H6 1.0463 0.1485 0.8126 0.024 Uiso calc R 1
C C7 0.89154(19) 0.1490(2) 0.82491(14) 0.0195(5) Uani d . 1
C C11 0.62570(17) 0.5936(2) 0.58404(13) 0.0152(4) Uani d . 1
C C12 0.60622(18) 0.6967(2) 0.53534(14) 0.0178(5) Uani d . 1
H H12 0.6612 0.7430 0.5146 0.021 Uiso calc R 1
C C13 0.50800(17) 0.7317(2) 0.51712(13) 0.0169(4) Uani d . 1
H H13 0.4962 0.8017 0.4844 0.020 Uiso calc R 1
C C14 0.42628(17) 0.6641(2) 0.54686(13) 0.0176(5) Uani d . 1
C C15 0.44386(19) 0.5611(2) 0.59508(14) 0.0201(5) Uani d . 1
H H15 0.3887 0.5147 0.6153 0.024 Uiso calc R 1
C C16 0.54232(18) 0.5271(2) 0.61317(13) 0.0182(5) Uani d . 1
H H16 0.5537 0.4571 0.6461 0.022 Uiso calc R 1

loop_
_atom_site_aniso_label
_atom_site_aniso_U_11
_atom_site_aniso_U_22
_atom_site_aniso_U_33
_atom_site_aniso_U_12
_atom_site_aniso_U_13
_atom_site_aniso_U_23
Br1 0.02815(16) 0.02015(15) 0.02802(15) 0.00418(10) 0.00377(10) 0.00766(10)
S1 0.0174(3) 0.0206(3) 0.0251(3) 0.0030(2) 0.0005(2) 0.0052(2)
O1 0.0151(8) 0.0228(9) 0.0303(9) -0.0014(7) 0.0005(7) 0.0082(7)
O2 0.0135(8) 0.0327(10) 0.0355(10) 0.0010(7) -0.0017(7) 0.0147(8)
C1 0.0174(11) 0.0165(10) 0.0171(10) 0.0017(8) -0.0010(9) -0.0009(9)
C2 0.0187(11) 0.0192(11) 0.0217(11) -0.0003(9) 0.0005(9) 0.0044(9)
C3 0.0202(12) 0.0135(10) 0.0185(11) 0.0005(8) -0.0018(9) -0.0012(8)
C4 0.0171(11) 0.0172(11) 0.0191(11) 0.0000(8) -0.0015(9) -0.0016(8)
C5 0.0183(11) 0.0178(11) 0.0211(11) -0.0015(9) -0.0020(9) -0.0003(9)
C6 0.0202(11) 0.0204(11) 0.0200(11) 0.0044(9) -0.0034(9) -0.0002(9)
C7 0.0243(12) 0.0154(10) 0.0189(11) 0.0040(9) -0.0019(9) 0.0005(9)
C11 0.0156(11) 0.0156(10) 0.0144(10) 0.0011(8) -0.0009(8) 0.0003(8)
C12 0.0167(11) 0.0168(10) 0.0200(11) -0.0018(9) 0.0023(9) 0.0021(9)
C13 0.0168(11) 0.0173(10) 0.0167(11) 0.0010(8) 0.0003(8) 0.0044(8)
C14 0.0147(11) 0.0209(11) 0.0171(10) 0.0009(8) -0.0003(8) 0.0011(9)
C15 0.0172(11) 0.0212(11) 0.0218(11) -0.0034(9) 0.0019(9) 0.0056(9)
C16 0.0193(11) 0.0169(11) 0.0185(11) 0.0003(9) -0.0007(9) 0.0036(9)

loop_
_atom_type_symbol
_atom_type_description
_atom_type_scat_dispersion_real
_atom_type_scat_dispersion_imag
_atom_type_scat_source
C C 0.0033 0.0016 'International Tables Vol C Tables 4.2.6.8 and 6.1.1.4'
H H 0.0000 0.0000 'International Tables Vol C Tables 4.2.6.8 and 6.1.1.4'
Br Br -0.2901 2.4595 'International Tables Vol C Tables 4.2.6.8 and 6.1.1.4'
O O 0.0106 0.0060 'International Tables Vol C Tables 4.2.6.8 and 6.1.1.4'
S S 0.1246 0.1234 'International Tables Vol C Tables 4.2.6.8 and 6.1.1.4'

loop_
_geom_angle_atom_site_label_1
_geom_angle_atom_site_label_2
_geom_angle_atom_site_label_3
_geom_angle
C7 S1 C4 90.71(11)
C14 O2 H2O 118(3)
O1 C1 C2 118.9(2)
O1 C1 C11 121.5(2)
C2 C1 C11 119.6(2)
C3 C2 C1 120.9(2)
C3 C2 H2 119.5
C1 C2 H2 119.5
C2 C3 C4 127.3(2)
C2 C3 H3 116.4
C4 C3 H3 116.4
C5 C4 C3 126.1(2)
C5 C4 S1 110.76(17)
C3 C4 S1 123.13(18)
C4 C5 C6 113.9(2)
C4 C5 H5 123.0
C6 C5 H5 123.0
C7 C6 C5 111.2(2)
C7 C6 H6 124.4
C5 C6 H6 124.4
C6 C7 S1 113.35(17)
C6 C7 Br1 126.56(18)
S1 C7 Br1 120.08(14)
C16 C11 C12 117.8(2)
C16 C11 C1 122.6(2)
C12 C11 C1 119.6(2)
C13 C12 C11 121.0(2)
C13 C12 H12 119.5
C11 C12 H12 119.5
C12 C13 C14 120.2(2)
C12 C13 H13 119.9
C14 C13 H13 119.9
O2 C14 C15 117.8(2)
O2 C14 C13 122.4(2)
C15 C14 C13 119.8(2)
C16 C15 C14 119.6(2)
C16 C15 H15 120.2
C14 C15 H15 120.2
C15 C16 C11 121.7(2)
C15 C16 H16 119.2
C11 C16 H16 119.2

loop_
_geom_bond_atom_site_label_1
_geom_bond_atom_site_label_2
_geom_bond_distance
Br1 C7 1.881(2)
S1 C7 1.729(2)
S1 C4 1.744(2)
O1 C1 1.249(3)
O2 C14 1.354(3)
O2 H2O 0.92(5)
C1 C2 1.478(3)
C1 C11 1.481(3)
C2 C3 1.344(3)
C2 H2 0.9500
C3 C4 1.448(3)
C3 H3 0.9500
C4 C5 1.379(3)
C5 C6 1.417(3)
C5 H5 0.9500
C6 C7 1.366(4)
C6 H6 0.9500
C11 C16 1.407(3)
C11 C12 1.408(3)
C12 C13 1.388(3)
C12 H12 0.9500
C13 C14 1.399(3)
C13 H13 0.9500
C14 C15 1.398(3)
C15 C16 1.387(3)
C15 H15 0.9500
C16 H16 0.9500

loop_
_geom_hbond_atom_site_label_D
_geom_hbond_atom_site_label_H
_geom_hbond_atom_site_label_A
_geom_hbond_site_symmetry_A
_geom_hbond_distance_DH
_geom_hbond_distance_HA
_geom_hbond_distance_DA
_geom_hbond_angle_DHA
O2 H2O O1 4_466 0.92(5) 1.79(5) 2.701(3) 173(5)

loop_
_geom_torsion_atom_site_label_1
_geom_torsion_atom_site_label_2
_geom_torsion_atom_site_label_3
_geom_torsion_atom_site_label_4
_geom_torsion
O1 C1 C2 C3 -7.7(3)
C11 C1 C2 C3 173.2(2)
C1 C2 C3 C4 179.1(2)
C2 C3 C4 C5 -177.9(2)
C2 C3 C4 S1 4.2(3)
C7 S1 C4 C5 -0.92(18)
C7 S1 C4 C3 177.3(2)
C3 C4 C5 C6 -177.9(2)
S1 C4 C5 C6 0.3(3)
C4 C5 C6 C7 0.8(3)
C5 C6 C7 S1 -1.5(3)
C5 C6 C7 Br1 177.93(17)
C4 S1 C7 C6 1.41(19)
C4 S1 C7 Br1 -178.06(14)
O1 C1 C11 C16 174.3(2)
C2 C1 C11 C16 -6.6(3)
O1 C1 C11 C12 -5.7(3)
C2 C1 C11 C12 173.4(2)
C16 C11 C12 C13 0.3(3)
C1 C11 C12 C13 -179.7(2)
C11 C12 C13 C14 -0.3(3)
C12 C13 C14 O2 -179.0(2)
C12 C13 C14 C15 0.0(3)
O2 C14 C15 C16 179.2(2)
C13 C14 C15 C16 0.1(3)
C14 C15 C16 C11 -0.1(4)
C12 C11 C16 C15 -0.1(3)
C1 C11 C16 C15 179.9(2)

loop_
_cod_related_entry_id
_cod_related_entry_database
_cod_related_entry_code
1 ChemSpider 30655369
